data_7051571
loop_
_publ_author_name
'Cole, Marcus L.'
'Davies, Aaron J.'
'Jones, Cameron'
'Junk, Peter C.'

_publ_section_title
;
 Bulky formamidinate complexes of lithium: the first examples of
 \h2:\h1-C=N,N' metal amidinate coordination
;
_journal_issue 11
_journal_name_full 'New Journal of Chemistry'
_journal_page_first 1404
_journal_paper_doi 10.1039/b511519a
_journal_volume 29
_journal_year 2005
_chemical_formula_moiety 'C30 H50 Li N5'
_chemical_formula_sum 'C30 H50 Li N5'
_chemical_formula_weight 487.69
_chemical_melting_point 348
_chemical_name_common '[Li{N(2,6-Et2C6H3)C(H)N(2,6-Et2C6H3)}(PMDETA)]'
_space_group_IT_number 14
_symmetry_cell_setting monoclinic
_symmetry_Int_Tables_number 14
_symmetry_space_group_name_Hall '-P 2yn'
_symmetry_space_group_name_H-M 'P 1 21/n 1'
_atom_sites_solution_hydrogens geom
_atom_sites_solution_primary direct
_atom_sites_solution_secondary difmap
_audit_creation_method SHELXL-97
_cell_angle_alpha 90.00
_cell_angle_beta 111.31(3)
_cell_angle_gamma 90.00
_cell_formula_units_Z 4
_cell_length_a 13.889(3)
_cell_length_b 15.094(3)
_cell_length_c 15.379(3)
_cell_measurement_temperature 123(2)
_cell_volume 3003.6(12)
_computing_cell_refinement DENZO-SMN
_computing_data_collection 'Nonius Collect'
_computing_data_reduction X-Seed
_computing_molecular_graphics 'X-Seed / POV-Ray'
_computing_publication_material 'Microsoft Office 2000'
_computing_structure_refinement 'SHELXL-97 (Sheldrick, 1997)'
_computing_structure_solution 'SHELXS-97 (Sheldrick, 1990)'
_diffrn_ambient_temperature 123(2)
_diffrn_measured_fraction_theta_full 0.829
_diffrn_measured_fraction_theta_max 0.759
_diffrn_measurement_device_type 'Nonius Kappa CCD'
_diffrn_measurement_method 'psi and omega scans'
_diffrn_radiation_monochromator graphite
_diffrn_radiation_probe x-ray
_diffrn_radiation_type MoK\a
_diffrn_radiation_wavelength 0.71073
_diffrn_reflns_av_R_equivalents 0.1647
_diffrn_reflns_av_sigmaI/netI 0.3072
_diffrn_reflns_limit_h_max 18
_diffrn_reflns_limit_h_min -18
_diffrn_reflns_limit_k_max 19
_diffrn_reflns_limit_k_min -19
_diffrn_reflns_limit_l_max 19
_diffrn_reflns_limit_l_min -19
_diffrn_reflns_number 11714
_diffrn_reflns_theta_full 26.00
_diffrn_reflns_theta_max 28.25
_diffrn_reflns_theta_min 2.17
_diffrn_source 'fine-focus sealed tube'
_exptl_absorpt_coefficient_mu 0.063
_exptl_absorpt_correction_T_max 0.9937
_exptl_absorpt_correction_T_min 0.9874
_exptl_absorpt_correction_type none
_exptl_absorpt_process_details 'performed as part of the DENZO-SMN package'
_exptl_crystal_colour colourless
_exptl_crystal_density_diffrn 1.078
_exptl_crystal_density_method empirical
_exptl_crystal_description 'irregular prism'
_exptl_crystal_F_000 1072
_exptl_crystal_size_max 0.20
_exptl_crystal_size_mid 0.20
_exptl_crystal_size_min 0.10
_refine_diff_density_max 0.150
_refine_diff_density_min -0.154
_refine_diff_density_rms 0.038
_refine_ls_extinction_method none
_refine_ls_goodness_of_fit_ref 0.869
_refine_ls_hydrogen_treatment mixed
_refine_ls_matrix_type full
_refine_ls_number_parameters 366
_refine_ls_number_reflns 5646
_refine_ls_number_restraints 0
_refine_ls_restrained_S_all 0.869
_refine_ls_R_factor_all 0.3643
_refine_ls_R_factor_gt 0.0924
_refine_ls_shift/su_max 0.000
_refine_ls_shift/su_mean 0.000
_refine_ls_structure_factor_coef Fsqd
_refine_ls_weighting_details 'calc w=1/[\s^2^(Fo^2^)+(0.0994P)^2^+0.0000P] where P=(Fo^2^+2Fc^2^)/3'
_refine_ls_weighting_scheme calc
_refine_ls_wR_factor_gt 0.1932
_refine_ls_wR_factor_ref 0.2948
_reflns_number_gt 1167
_reflns_number_total 5646
_reflns_threshold_expression >2sigma(I)
_cod_data_source_file b511519a.txt
_cod_data_source_block Compound_2
_cod_original_cell_volume 3003.6(10)
_cod_original_sg_symbol_H-M 'P 21/n'
_cod_database_code 7051571

loop_
_symmetry_equiv_pos_as_xyz
'x, y, z'
'-x+1/2, y+1/2, -z+1/2'
'-x, -y, -z'
'x-1/2, -y-1/2, z-1/2'

loop_
_atom_site_label
_atom_site_type_symbol
_atom_site_fract_x
_atom_site_fract_y
_atom_site_fract_z
_atom_site_U_iso_or_equiv
_atom_site_adp_type
_atom_site_occupancy
_atom_site_symmetry_multiplicity
_atom_site_calc_flag
_atom_site_refinement_flags
_atom_site_disorder_assembly
_atom_site_disorder_group
N1 N -0.2452(4) 0.2054(3) 0.0235(4) 0.0588(15) Uani 1 1 d . . .
N2 N -0.1816(4) 0.1599(3) -0.0902(4) 0.0671(16) Uani 1 1 d . . .
N3 N -0.1293(5) 0.1825(4) 0.2638(4) 0.0720(16) Uani 1 1 d . . .
N4 N 0.0006(4) 0.1186(4) 0.1663(4) 0.0701(16) Uani 1 1 d . D .
N5 N -0.1651(5) -0.0101(4) 0.1135(5) 0.0815(18) Uani 1 1 d . . .
C1 C -0.3111(5) 0.2676(5) 0.0398(4) 0.0568(17) Uani 1 1 d . . .
C2 C -0.3929(6) 0.2360(6) 0.0612(5) 0.081(2) Uani 1 1 d . B .
C3 C -0.4605(6) 0.2941(7) 0.0787(5) 0.096(3) Uani 1 1 d . . .
H3 H -0.5162 0.2714 0.0941 0.115 Uiso 1 1 calc R . .
C4 C -0.4488(6) 0.3830(7) 0.0745(5) 0.087(3) Uani 1 1 d . . .
H4 H -0.4960 0.4225 0.0862 0.104 Uiso 1 1 calc R . .
C5 C -0.3689(6) 0.4148(5) 0.0532(4) 0.078(2) Uani 1 1 d . . .
H5 H -0.3608 0.4771 0.0496 0.093 Uiso 1 1 calc R . .
C6 C -0.2987(5) 0.3589(5) 0.0367(4) 0.0608(18) Uani 1 1 d . . .
C7 C -0.4054(8) 0.1379(8) 0.0706(12) 0.155(6) Uani 1 1 d . . .
H7A H -0.4228 0.1140 0.0068 0.186 Uiso 1 1 calc R A 1
H7B H -0.3350 0.1160 0.1069 0.186 Uiso 1 1 calc R A 1
C8A C -0.4681(13) 0.0943(8) 0.1058(14) 0.137(8) Uani 0.67(2) 1 d P B 1
H8A1 H -0.4520 0.1123 0.1708 0.205 Uiso 0.67(2) 1 calc PR B 1
H8A2 H -0.4574 0.0304 0.1031 0.205 Uiso 0.67(2) 1 calc PR B 1
H8A3 H -0.5402 0.1088 0.0691 0.205 Uiso 0.67(2) 1 calc PR B 1
C8B C -0.481(3) 0.1207(14) 0.0228(17) 0.077(12) Uani 0.33(2) 1 d P B 2
H8B1 H -0.5057 0.0685 0.0461 0.116 Uiso 0.33(2) 1 calc PR B 2
H8B2 H -0.4773 0.1074 -0.0384 0.116 Uiso 0.33(2) 1 calc PR B 2
H8B3 H -0.5281 0.1704 0.0170 0.116 Uiso 0.33(2) 1 calc PR B 2
C9 C -0.2036(5) 0.3951(4) 0.0222(5) 0.081(2) Uani 1 1 d . . .
H9A H -0.1480 0.3502 0.0439 0.097 Uiso 1 1 calc R . .
H9B H -0.2204 0.4037 -0.0456 0.097 Uiso 1 1 calc R . .
C10 C -0.1631(6) 0.4814(5) 0.0716(5) 0.108(3) Uani 1 1 d . . .
H10A H -0.2136 0.5285 0.0445 0.162 Uiso 1 1 calc R . .
H10B H -0.0978 0.4964 0.0643 0.162 Uiso 1 1 calc R . .
H10C H -0.1515 0.4752 0.1381 0.162 Uiso 1 1 calc R . .
C11 C -0.1884(5) 0.1761(5) -0.1831(5) 0.0632(18) Uani 1 1 d . . .
C12 C -0.2462(6) 0.1202(6) -0.2547(7) 0.080(2) Uani 1 1 d . . .
C13 C -0.2514(6) 0.1341(7) -0.3461(6) 0.099(3) Uani 1 1 d . . .
H13 H -0.2881 0.0938 -0.3941 0.118 Uiso 1 1 calc R . .
C14 C -0.2035(7) 0.2059(8) -0.3662(7) 0.108(3) Uani 1 1 d . . .
H14 H -0.2095 0.2173 -0.4287 0.130 Uiso 1 1 calc R . .
C15 C -0.1478(7) 0.2604(6) -0.2971(7) 0.105(3) Uani 1 1 d . . .
H15 H -0.1138 0.3096 -0.3118 0.126 Uiso 1 1 calc R . .
C16 C -0.1387(6) 0.2474(6) -0.2077(6) 0.081(2) Uani 1 1 d . . .
C17 C -0.2977(6) 0.0396(6) -0.2344(5) 0.104(3) Uani 1 1 d . . .
H17A H -0.3047 -0.0058 -0.2827 0.125 Uiso 1 1 calc R . .
H17B H -0.2537 0.0147 -0.1733 0.125 Uiso 1 1 calc R . .
C18 C -0.3996(6) 0.0594(5) -0.2323(5) 0.111(3) Uani 1 1 d . . .
H18A H -0.3933 0.1048 -0.1850 0.167 Uiso 1 1 calc R . .
H18B H -0.4293 0.0055 -0.2168 0.167 Uiso 1 1 calc R . .
H18C H -0.4447 0.0811 -0.2937 0.167 Uiso 1 1 calc R . .
C19 C -0.0683(7) 0.3063(5) -0.1315(6) 0.094(2) Uani 1 1 d . . .
H19A H -0.0897 0.3687 -0.1464 0.113 Uiso 1 1 calc R . .
H19B H -0.0765 0.2914 -0.0719 0.113 Uiso 1 1 calc R . .
C20 C 0.0415(6) 0.2977(5) -0.1192(6) 0.117(3) Uani 1 1 d . . .
H20A H 0.0672 0.2396 -0.0922 0.176 Uiso 1 1 calc R . .
H20B H 0.0814 0.3444 -0.0773 0.176 Uiso 1 1 calc R . .
H20C H 0.0490 0.3033 -0.1799 0.176 Uiso 1 1 calc R . .
C21 C -0.2371(5) 0.2105(4) -0.0590(5) 0.0606(18) Uani 1 1 d . . .
H21 H -0.2758 0.2558 -0.0997 0.073 Uiso 1 1 calc R . .
C22 C -0.1318(8) 0.2774(5) 0.2638(5) 0.147(4) Uani 1 1 d . . .
H22A H -0.1033 0.2991 0.3282 0.221 Uiso 1 1 calc R . .
H22B H -0.2034 0.2977 0.2343 0.221 Uiso 1 1 calc R . .
H22C H -0.0906 0.3003 0.2289 0.221 Uiso 1 1 calc R . .
C23 C -0.1866(7) 0.1475(6) 0.3147(5) 0.158(4) Uani 1 1 d . . .
H23A H -0.1922 0.0831 0.3064 0.237 Uiso 1 1 calc R . .
H23B H -0.2559 0.1737 0.2922 0.237 Uiso 1 1 calc R . .
H23C H -0.1517 0.1613 0.3811 0.237 Uiso 1 1 calc R . .
C24 C -0.0240(9) 0.1552(9) 0.3094(6) 0.188(6) Uani 1 1 d . . .
H24A H 0.0086 0.1998 0.3586 0.226 Uiso 1 1 calc R . .
H24B H -0.0260 0.0991 0.3420 0.226 Uiso 1 1 calc R . .
C25 C 0.0421(6) 0.1421(6) 0.2654(5) 0.115(3) Uani 1 1 d . . .
H25A H 0.0903 0.0945 0.2989 0.138 Uiso 1 1 calc R . .
H25B H 0.0835 0.1968 0.2720 0.138 Uiso 1 1 calc R . .
C26 C 0.0438(5) 0.1716(5) 0.1100(5) 0.108(3) Uani 1 1 d . . .
H26A H 0.1186 0.1618 0.1313 0.161 Uiso 1 1 calc R . .
H26B H 0.0301 0.2345 0.1165 0.161 Uiso 1 1 calc R . .
H26C H 0.0117 0.1542 0.0443 0.161 Uiso 1 1 calc R . .
C27 C 0.0137(7) 0.0262(6) 0.1533(6) 0.102(3) Uani 1 1 d . . .
H27A H 0.0121 0.0190 0.0888 0.123 Uiso 1 1 calc R C 1
H27B H 0.0845 0.0105 0.1955 0.123 Uiso 1 1 calc R C 1
C28A C -0.0522(17) -0.0378(15) 0.166(4) 0.133(14) Uani 0.50(3) 1 d P D 1
H28A H -0.0394 -0.0442 0.2335 0.160 Uiso 0.50(3) 1 calc PR D 1
H28B H -0.0388 -0.0957 0.1424 0.160 Uiso 0.50(3) 1 calc PR D 1
C28B C -0.0743(17) -0.0170(13) 0.087(2) 0.070(8) Uani 0.50(3) 1 d P D 2
H28C H -0.0580 -0.0803 0.0832 0.084 Uiso 0.50(3) 1 calc PR D 2
H28D H -0.0900 0.0100 0.0251 0.084 Uiso 0.50(3) 1 calc PR D 2
C29A C -0.254(4) -0.0301(18) 0.023(2) 0.099(8) Uani 0.56(7) 1 d P D 1
H29A H -0.2528 0.0123 -0.0253 0.148 Uiso 0.56(7) 1 calc PR D 1
H29B H -0.3195 -0.0251 0.0324 0.148 Uiso 0.56(7) 1 calc PR D 1
H29C H -0.2463 -0.0904 0.0023 0.148 Uiso 0.56(7) 1 calc PR D 1
C29B C -0.203(4) -0.023(2) 0.017(2) 0.069(10) Uani 0.44(7) 1 d P D 2
H29D H -0.1740 0.0218 -0.0125 0.104 Uiso 0.44(7) 1 calc PR D 2
H29E H -0.2789 -0.0172 -0.0072 0.104 Uiso 0.44(7) 1 calc PR D 2
H29F H -0.1844 -0.0822 0.0027 0.104 Uiso 0.44(7) 1 calc PR D 2
C30 C -0.1969(8) -0.0683(6) 0.1719(6) 0.146(4) Uani 1 1 d . D .
H30A H -0.2014 -0.1290 0.1483 0.218 Uiso 1 1 calc R . .
H30B H -0.2647 -0.0497 0.1713 0.218 Uiso 1 1 calc R . .
H30C H -0.1464 -0.0657 0.2359 0.218 Uiso 1 1 calc R . .
Li1 Li -0.1582(8) 0.1324(7) 0.1275(7) 0.065(3) Uani 1 1 d . D .

loop_
_atom_site_aniso_label
_atom_site_aniso_U_11
_atom_site_aniso_U_22
_atom_site_aniso_U_33
_atom_site_aniso_U_23
_atom_site_aniso_U_13
_atom_site_aniso_U_12
N1 0.058(4) 0.061(4) 0.062(4) 0.001(3) 0.026(3) 0.002(3)
N2 0.066(4) 0.058(4) 0.064(4) -0.012(3) 0.006(3) 0.007(3)
N3 0.079(5) 0.068(5) 0.060(4) 0.003(3) 0.015(3) 0.004(4)
N4 0.065(4) 0.051(4) 0.080(4) -0.008(3) 0.009(3) -0.001(3)
N5 0.089(6) 0.051(4) 0.098(6) 0.003(4) 0.026(5) -0.017(4)
C1 0.057(5) 0.068(6) 0.041(4) 0.008(4) 0.012(4) -0.005(4)
C2 0.080(6) 0.072(6) 0.105(6) 0.027(5) 0.050(5) 0.022(5)
C3 0.086(6) 0.114(8) 0.091(6) 0.019(6) 0.036(5) -0.002(6)
C4 0.076(6) 0.117(9) 0.060(5) -0.022(5) 0.017(5) 0.020(6)
C5 0.082(6) 0.069(6) 0.073(5) -0.023(4) 0.017(5) 0.015(5)
C6 0.066(5) 0.058(6) 0.057(4) -0.012(4) 0.020(4) -0.010(4)
C7 0.081(8) 0.143(12) 0.231(15) 0.057(11) 0.044(10) -0.028(8)
C8A 0.211(16) 0.081(10) 0.18(2) -0.013(10) 0.147(15) -0.056(10)
C8B 0.16(3) 0.022(14) 0.046(16) 0.014(12) 0.033(18) 0.019(17)
C9 0.088(6) 0.047(5) 0.096(5) -0.016(4) 0.021(5) -0.003(4)
C10 0.113(7) 0.068(6) 0.133(7) 0.003(5) 0.034(6) -0.016(5)
C11 0.063(5) 0.057(5) 0.065(6) -0.005(5) 0.018(4) 0.012(4)
C12 0.066(6) 0.080(7) 0.082(6) -0.015(6) 0.012(5) -0.004(5)
C13 0.083(7) 0.126(9) 0.073(7) -0.032(6) 0.012(5) 0.022(6)
C14 0.080(7) 0.154(10) 0.096(8) -0.016(8) 0.038(7) 0.001(6)
C15 0.097(7) 0.147(9) 0.081(7) 0.000(7) 0.042(6) -0.008(6)
C16 0.085(6) 0.095(7) 0.070(6) 0.000(5) 0.036(5) 0.012(5)
C17 0.064(6) 0.128(9) 0.101(6) -0.028(6) 0.007(5) 0.035(6)
C18 0.098(7) 0.112(7) 0.113(6) -0.011(5) 0.025(5) 0.007(5)
C19 0.098(7) 0.084(6) 0.104(6) -0.002(5) 0.040(6) 0.002(5)
C20 0.096(7) 0.095(7) 0.146(7) -0.019(5) 0.026(6) 0.008(5)
C21 0.054(5) 0.037(5) 0.092(6) -0.008(4) 0.027(4) -0.008(3)
C22 0.247(12) 0.053(7) 0.084(6) -0.008(5) -0.010(6) -0.006(7)
C23 0.211(11) 0.187(10) 0.108(7) -0.020(6) 0.097(8) -0.074(8)
C24 0.127(10) 0.345(17) 0.068(7) -0.035(8) 0.006(7) 0.056(10)
C25 0.075(7) 0.171(9) 0.064(6) -0.034(6) -0.016(5) 0.019(6)
C26 0.069(6) 0.109(7) 0.145(7) 0.001(6) 0.040(5) -0.012(5)
C27 0.081(7) 0.083(8) 0.113(7) -0.015(6) 0.001(6) 0.024(6)
C28A 0.090(18) 0.075(17) 0.17(4) -0.005(18) -0.026(17) 0.054(13)
C28B 0.059(14) 0.048(11) 0.087(17) -0.007(11) 0.007(13) -0.004(9)
C29A 0.11(2) 0.077(13) 0.117(16) -0.023(11) 0.056(17) -0.056(15)
C29B 0.06(2) 0.081(17) 0.055(16) 0.020(11) 0.012(14) -0.019(14)
C30 0.214(11) 0.093(8) 0.137(8) 0.036(6) 0.073(8) 0.032(7)
Li1 0.058(7) 0.063(8) 0.065(7) 0.009(6) 0.011(6) -0.009(6)

loop_
_atom_type_symbol
_atom_type_description
_atom_type_scat_dispersion_real
_atom_type_scat_dispersion_imag
_atom_type_scat_source
C C 0.0033 0.0016 'International Tables Vol C Tables 4.2.6.8 and 6.1.1.4'
H H 0.0000 0.0000 'International Tables Vol C Tables 4.2.6.8 and 6.1.1.4'
Li Li -0.0003 0.0001 'International Tables Vol C Tables 4.2.6.8 and 6.1.1.4'
N N 0.0061 0.0033 'International Tables Vol C Tables 4.2.6.8 and 6.1.1.4'

loop_
_geom_angle_atom_site_label_1
_geom_angle_atom_site_label_2
_geom_angle_atom_site_label_3
_geom_angle
_geom_angle_site_symmetry_1
_geom_angle_site_symmetry_3
_geom_angle_publ_flag
C21 N1 C1 115.2(5) . . ?
C21 N1 Li1 125.3(6) . . ?
C1 N1 Li1 118.8(5) . . ?
C21 N2 C11 116.2(6) . . ?
C23 N3 C22 110.9(7) . . ?
C23 N3 C24 107.7(7) . . ?
C22 N3 C24 107.9(7) . . ?
C23 N3 Li1 118.3(6) . . ?
C22 N3 Li1 111.1(5) . . ?
C24 N3 Li1 100.0(5) . . ?
C27 N4 C26 110.5(6) . . ?
C27 N4 C25 111.0(6) . . ?
C26 N4 C25 113.2(6) . . ?
C27 N4 Li1 103.5(5) . . ?
C26 N4 Li1 113.5(5) . . ?
C25 N4 Li1 104.5(5) . . ?
C29B N5 C30 120(2) . . ?
C29B N5 C28B 75(3) . . ?
C30 N5 C28B 128.4(13) . . ?
C29B N5 C29A 29.2(11) . . ?
C30 N5 C29A 97.0(16) . . ?
C28B N5 C29A 103(2) . . ?
C29B N5 C28A 116(3) . . ?
C30 N5 C28A 89(2) . . ?
C28B N5 C28A 46.2(12) . . ?
C29A N5 C28A 140(2) . . ?
C29B N5 Li1 103.3(13) . . ?
C30 N5 Li1 124.0(6) . . ?
C28B N5 Li1 95.0(8) . . ?
C29A N5 Li1 106.3(11) . . ?
C28A N5 Li1 102.6(9) . . ?
C2 C1 C6 118.2(7) . . ?
C2 C1 N1 117.6(7) . . ?
C6 C1 N1 124.2(6) . . ?
C1 C2 C3 120.4(8) . . ?
C1 C2 C7 119.8(7) . . ?
C3 C2 C7 119.7(8) . . ?
C4 C3 C2 121.1(8) . . ?
C5 C4 C3 119.1(7) . . ?
C4 C5 C6 121.5(7) . . ?
C5 C6 C1 119.7(7) . . ?
C5 C6 C9 121.1(7) . . ?
C1 C6 C9 119.1(6) . . ?
C8B C7 C8A 62.9(14) . . ?
C8B C7 C2 106.9(18) . . ?
C8A C7 C2 129.1(11) . . ?
C10 C9 C6 114.9(6) . . ?
C12 C11 C16 116.9(8) . . ?
C12 C11 N2 120.2(8) . . ?
C16 C11 N2 122.9(7) . . ?
C11 C12 C13 120.6(8) . . ?
C11 C12 C17 120.7(8) . . ?
C13 C12 C17 118.5(9) . . ?
C14 C13 C12 119.8(9) . . ?
C15 C14 C13 119.6(10) . . ?
C14 C15 C16 122.1(9) . . ?
C15 C16 C11 120.8(8) . . ?
C15 C16 C19 120.0(9) . . ?
C11 C16 C19 119.1(8) . . ?
C18 C17 C12 112.3(7) . . ?
C20 C19 C16 113.3(6) . . ?
N2 C21 N1 126.4(7) . . ?
C25 C24 N3 124.1(8) . . ?
C24 C25 N4 118.6(7) . . ?
C28A C27 C28B 49.3(13) . . ?
C28A C27 N4 122.2(13) . . ?
C28B C27 N4 115.0(12) . . ?
C27 C28A N5 109(3) . . ?
C27 C28B N5 112.1(16) . . ?
N1 Li1 N4 124.6(5) . . ?
N1 Li1 N3 116.4(6) . . ?
N4 Li1 N3 87.3(4) . . ?
N1 Li1 N5 119.2(5) . . ?
N4 Li1 N5 86.1(4) . . ?
N3 Li1 N5 116.0(5) . . ?

loop_
_geom_bond_atom_site_label_1
_geom_bond_atom_site_label_2
_geom_bond_distance
_geom_bond_site_symmetry_2
_geom_bond_publ_flag
N1 C21 1.316(7) . ?
N1 C1 1.395(7) . ?
N1 Li1 1.956(11) . ?
N2 C21 1.295(7) . ?
N2 C11 1.419(7) . ?
N3 C23 1.407(7) . ?
N3 C22 1.433(8) . ?
N3 C24 1.434(10) . ?
N3 Li1 2.124(11) . ?
N4 C27 1.431(8) . ?
N4 C26 1.459(7) . ?
N4 C25 1.463(8) . ?
N4 Li1 2.074(11) . ?
N5 C29B 1.40(3) . ?
N5 C30 1.437(9) . ?
N5 C28B 1.458(16) . ?
N5 C29A 1.52(3) . ?
N5 C28A 1.54(2) . ?
N5 Li1 2.161(11) . ?
C1 C2 1.378(8) . ?
C1 C6 1.391(8) . ?
C2 C3 1.381(9) . ?
C2 C7 1.504(11) . ?
C3 C4 1.357(9) . ?
C4 C5 1.354(9) . ?
C5 C6 1.381(8) . ?
C6 C9 1.519(8) . ?
C7 C8B 1.07(2) . ?
C7 C8A 1.352(13) . ?
C9 C10 1.510(8) . ?
C11 C12 1.387(9) . ?
C11 C16 1.403(9) . ?
C12 C13 1.397(9) . ?
C12 C17 1.501(9) . ?
C13 C14 1.364(10) . ?
C14 C15 1.343(10) . ?
C15 C16 1.350(9) . ?
C16 C19 1.512(9) . ?
C17 C18 1.458(8) . ?
C19 C20 1.472(8) . ?
C24 C25 1.338(9) . ?
C27 C28A 1.39(3) . ?
C27 C28B 1.43(2) . ?
